data_1564480
loop_
_publ_author_name
'Ejarque, Daniel'
'S\'anchez-F\'erez, Francisco'
'Calvet, Teresa'
'Font-Bardia, Merc\`e'
'Pons, Josefina'

_publ_section_title
;
 Exploring the reactivity of \a-Acetamidocinnamic acid and
 4-Phenylpyridine with Zn(II) and Cd(II)
;
_journal_name_full 'Inorganica Chimica Acta'
_journal_page_first 119695
_journal_paper_doi 10.1016/j.ica.2020.119695
_journal_volume 509
_journal_year 2020
_chemical_formula_moiety '2(C44 H42 N4 O8 Zn), 6(H2 O)'
_chemical_formula_sum 'C44 H48 N4 O11 Zn'
_chemical_formula_weight 874.23
_space_group_crystal_system monoclinic
_space_group_IT_number 14
_space_group_name_Hall '-P 2yn'
_space_group_name_H-M_alt 'P 1 21/n 1'
_atom_sites_solution_hydrogens mixed
_cell_angle_alpha 90
_cell_angle_beta 101.525(2)
_cell_angle_gamma 90
_cell_formula_units_Z 2
_cell_length_a 19.0159(8)
_cell_length_b 5.6182(2)
_cell_length_c 22.2031(10)
_cell_measurement_reflns_used 9934
_cell_measurement_temperature 100(2)
_cell_measurement_theta_max 26.39
_cell_measurement_theta_min 2.58
_cell_volume 2324.24(17)
_computing_cell_refinement 'Bruker SAINT'
_computing_data_collection 'Bruker APEX3'
_computing_data_reduction 'Bruker SAINT'
_computing_molecular_graphics 'Bruker SHELXTL'
_computing_publication_material 'Bruker SHELXTL'
_computing_structure_refinement 'SHELXL-2018/3 (Sheldrick, 2018)'
_computing_structure_solution 'SHELXT 2014/5 (Sheldrick, 2014)'
_diffrn_ambient_temperature 100(2)
_diffrn_measured_fraction_theta_full 0.991
_diffrn_measured_fraction_theta_max 0.990
_diffrn_measurement_device_type 'D8 Venture'
_diffrn_measurement_method '\f and \w scans'
_diffrn_radiation_type MoK\a
_diffrn_radiation_wavelength 0.71073
_diffrn_reflns_av_R_equivalents 0.0350
_diffrn_reflns_av_unetI/netI 0.0234
_diffrn_reflns_Laue_measured_fraction_full 0.991
_diffrn_reflns_Laue_measured_fraction_max 0.990
_diffrn_reflns_limit_h_max 23
_diffrn_reflns_limit_h_min -23
_diffrn_reflns_limit_k_max 6
_diffrn_reflns_limit_k_min -7
_diffrn_reflns_limit_l_max 27
_diffrn_reflns_limit_l_min -27
_diffrn_reflns_number 25967
_diffrn_reflns_point_group_measured_fraction_full 0.991
_diffrn_reflns_point_group_measured_fraction_max 0.990
_diffrn_reflns_theta_full 25.242
_diffrn_reflns_theta_max 26.406
_diffrn_reflns_theta_min 2.579
_diffrn_source microfocus
_exptl_absorpt_coefficient_mu 0.588
_exptl_absorpt_correction_T_max 0.7454
_exptl_absorpt_correction_T_min 0.7122
_exptl_absorpt_correction_type multi-scan
_exptl_absorpt_process_details sadabs
_exptl_crystal_colour colourless
_exptl_crystal_density_diffrn 1.249
_exptl_crystal_description prism
_exptl_crystal_F_000 916
_exptl_crystal_size_max 0.163
_exptl_crystal_size_mid 0.051
_exptl_crystal_size_min 0.036
_refine_diff_density_max 1.527
_refine_diff_density_min -0.949
_refine_diff_density_rms 0.107
_refine_ls_extinction_coef .
_refine_ls_extinction_method none
_refine_ls_goodness_of_fit_ref 1.073
_refine_ls_hydrogen_treatment mixed
_refine_ls_matrix_type full
_refine_ls_number_parameters 285
_refine_ls_number_reflns 4704
_refine_ls_number_restraints 3
_refine_ls_restrained_S_all 1.073
_refine_ls_R_factor_all 0.0598
_refine_ls_R_factor_gt 0.0514
_refine_ls_shift/su_max 0.000
_refine_ls_shift/su_mean 0.000
_refine_ls_structure_factor_coef Fsqd
_refine_ls_weighting_details 'w=1/[\s^2^(Fo^2^)+(0.1002P)^2^+3.4191P] where P=(Fo^2^+2Fc^2^)/3'
_refine_ls_weighting_scheme calc
_refine_ls_wR_factor_gt 0.1518
_refine_ls_wR_factor_ref 0.1603
_reflns_Friedel_coverage 0.000
_reflns_Friedel_fraction_full .
_reflns_Friedel_fraction_max .
_reflns_number_gt 4051
_reflns_number_total 4704
_reflns_threshold_expression 'I > 2\s(I)'
_cod_data_source_file Compound3.cif
_cod_data_source_block mo_C20XB39A_0m_a
_cod_original_sg_symbol_H-M 'P 21/n'
_cod_database_code 1564480
_shelx_space_group_comment
;
The symmetry employed for this shelxl refinement is uniquely defined
by the following loop, which should always be used as a source of
symmetry information in preference to the above space-group names.
They are only intended as comments.
;

loop_
_space_group_symop_operation_xyz
'x, y, z'
'-x+1/2, y+1/2, -z+1/2'
'-x, -y, -z'
'x-1/2, -y-1/2, z-1/2'

loop_
_atom_site_label
_atom_site_type_symbol
_atom_site_fract_x
_atom_site_fract_y
_atom_site_fract_z
_atom_site_U_iso_or_equiv
_atom_site_adp_type
_atom_site_occupancy
_atom_site_site_symmetry_order
_atom_site_calc_flag
_atom_site_refinement_flags_posn
_atom_site_refinement_flags_adp
_atom_site_refinement_flags_occupancy
_atom_site_disorder_assembly
_atom_site_disorder_group
Zn1 Zn 0.500000 0.500000 0.500000 0.00938(15) Uani 1 2 d S . P . .
O1 O 0.55426(9) 0.2984(3) 0.44112(8) 0.0115(4) Uani 1 1 d . . . . .
O2 O 0.55633(10) 0.5780(3) 0.36980(8) 0.0148(4) Uani 1 1 d . . . . .
O3 O 0.71969(10) 0.2232(3) 0.45090(9) 0.0186(4) Uani 1 1 d . . . . .
O4 O 0.50641(10) 0.8244(3) 0.45130(8) 0.0125(4) Uani 1 1 d D . . . .
H4OA H 0.5266(15) 0.949(3) 0.4577(14) 0.015 Uiso 1 1 d D U . . .
H4OB H 0.5216(15) 0.758(4) 0.4245(11) 0.015 Uiso 1 1 d D U . . .
N1 N 0.64003(13) 0.0005(4) 0.38574(11) 0.0144(5) Uani 1 1 d . . . . .
H1 H 0.625710 -0.143513 0.373312 0.017 Uiso 1 1 calc R U . . .
N2 N 0.40038(11) 0.4506(4) 0.43717(10) 0.0117(4) Uani 1 1 d . . . . .
C1 C 0.56991(13) 0.3731(4) 0.39144(11) 0.0113(5) Uani 1 1 d . . . . .
C2 C 0.60520(13) 0.2005(4) 0.35440(12) 0.0131(5) Uani 1 1 d . . . . .
C3 C 0.59773(14) 0.2400(5) 0.29390(12) 0.0154(5) Uani 1 1 d . . . . .
H3 H 0.570847 0.378670 0.279749 0.018 Uiso 1 1 calc R U . . .
C4 C 0.62353(15) 0.1080(5) 0.24560(13) 0.0204(6) Uani 1 1 d . . . . .
C5 C 0.6109(2) 0.2124(7) 0.18768(15) 0.0369(8) Uani 1 1 d . . . . .
H5 H 0.584799 0.357488 0.181284 0.044 Uiso 1 1 calc R U . . .
C6 C 0.6357(3) 0.1089(9) 0.13871(18) 0.0559(12) Uani 1 1 d . . . . .
H6 H 0.626401 0.183711 0.099552 0.067 Uiso 1 1 calc R U . . .
C7 C 0.6730(2) -0.0986(9) 0.14690(19) 0.0509(11) Uani 1 1 d . . . . .
H7 H 0.690192 -0.168743 0.113691 0.061 Uiso 1 1 calc R U . . .
C8 C 0.68576(19) -0.2073(7) 0.20414(18) 0.0407(9) Uani 1 1 d . . . . .
H8 H 0.712016 -0.352113 0.209909 0.049 Uiso 1 1 calc R U . . .
C9 C 0.66083(16) -0.1079(6) 0.25308(15) 0.0275(7) Uani 1 1 d . . . . .
H9 H 0.669099 -0.186622 0.291728 0.033 Uiso 1 1 calc R U . . .
C10 C 0.69476(14) 0.0264(5) 0.43430(13) 0.0154(5) Uani 1 1 d . . . . .
C11 C 0.72363(16) -0.1993(5) 0.46636(15) 0.0249(6) Uani 1 1 d . . . . .
H11A H 0.715478 -0.197862 0.508571 0.037 Uiso 1 1 calc R U . . .
H11B H 0.775218 -0.210820 0.467112 0.037 Uiso 1 1 calc R U . . .
H11C H 0.699007 -0.336386 0.444308 0.037 Uiso 1 1 calc R U . . .
C12 C 0.38388(14) 0.2623(5) 0.39966(13) 0.0184(6) Uani 1 1 d . . . . .
H12 H 0.418776 0.140470 0.400817 0.022 Uiso 1 1 calc R U . . .
C13 C 0.31878(15) 0.2371(5) 0.35953(14) 0.0221(6) Uani 1 1 d . . . . .
H13 H 0.310037 0.100614 0.333857 0.027 Uiso 1 1 calc R U . . .
C14 C 0.26576(14) 0.4106(5) 0.35646(12) 0.0149(5) Uani 1 1 d . . . . .
C15 C 0.28280(14) 0.6045(5) 0.39591(12) 0.0164(5) Uani 1 1 d . . . . .
H15 H 0.248636 0.727601 0.396259 0.020 Uiso 1 1 calc R U . . .
C16 C 0.34958(14) 0.6175(5) 0.43459(12) 0.0154(5) Uani 1 1 d . . . . .
H16 H 0.359897 0.752225 0.460713 0.019 Uiso 1 1 calc R U . . .
C17 C 0.19506(14) 0.3930(5) 0.31416(13) 0.0193(6) Uani 1 1 d . . . . .
C18 C 0.1744(4) 0.1959(17) 0.2784(4) 0.0469(16) Uani 0.602(10) 1 d . . P A 1
H18 H 0.206577 0.065139 0.280851 0.056 Uiso 0.602(10) 1 calc R U P A 1
C19 C 0.1080(5) 0.1816(18) 0.2386(4) 0.0469(16) Uani 0.602(10) 1 d . . P A 1
H19 H 0.096495 0.048476 0.212091 0.056 Uiso 0.602(10) 1 calc R U P A 1
C20 C 0.0585(6) 0.366(2) 0.2382(6) 0.0469(16) Uani 0.602(10) 1 d . . P A 1
H20 H 0.018224 0.383383 0.205440 0.056 Uiso 0.602(10) 1 calc R U P A 1
C21 C 0.0707(4) 0.5195(13) 0.2872(4) 0.0469(16) Uani 0.602(10) 1 d . . P A 1
H21 H 0.032370 0.615307 0.295177 0.056 Uiso 0.602(10) 1 calc R U P A 1
C22 C 0.1376(4) 0.5377(14) 0.3253(4) 0.0469(16) Uani 0.602(10) 1 d . . P A 1
H22 H 0.145215 0.646560 0.358677 0.056 Uiso 0.602(10) 1 calc R U P A 1
C18' C 0.1835(6) 0.2353(18) 0.2652(4) 0.0192(13) Uani 0.398(10) 1 d . . P A 2
H18' H 0.221527 0.137479 0.257665 0.023 Uiso 0.398(10) 1 calc R U P A 2
C19' C 0.1163(6) 0.2205(19) 0.2274(5) 0.0192(13) Uani 0.398(10) 1 d . . P A 2
H19' H 0.108836 0.100597 0.196651 0.023 Uiso 0.398(10) 1 calc R U P A 2
C20' C 0.0637(8) 0.357(2) 0.2310(6) 0.0192(13) Uani 0.398(10) 1 d . . P A 2
H20' H 0.014760 0.313031 0.217842 0.023 Uiso 0.398(10) 1 calc R U P A 2
C21' C 0.0863(4) 0.5801(14) 0.2569(4) 0.0192(13) Uani 0.398(10) 1 d . . P A 2
H21' H 0.057206 0.717815 0.247445 0.023 Uiso 0.398(10) 1 calc R U P A 2
C22' C 0.1541(4) 0.5918(14) 0.2974(4) 0.0192(13) Uani 0.398(10) 1 d . . P A 2
H22' H 0.171563 0.742007 0.313453 0.023 Uiso 0.398(10) 1 calc R U P A 2
O2W O 0.0569(5) 0.406(3) 0.4778(5) 0.0561(13) Uani 0.25 1 d . . P . .
O3W O 0.0902(5) 0.230(3) 0.4754(5) 0.0561(13) Uani 0.25 1 d . . P . .
O3W' O 0.0891(5) 0.082(3) 0.4190(5) 0.0561(13) Uani 0.25 1 d . . P . .
O4W O 0.0278(5) 0.236(3) 0.4338(5) 0.0561(13) Uani 0.25 1 d . . P . .
O1W O 0.1496(3) 0.7370(13) 0.4712(2) 0.0561(13) Uani 0.5 1 d . . P . .

loop_
_atom_site_aniso_label
_atom_site_aniso_U_11
_atom_site_aniso_U_22
_atom_site_aniso_U_33
_atom_site_aniso_U_23
_atom_site_aniso_U_13
_atom_site_aniso_U_12
Zn1 0.0090(2) 0.0075(2) 0.0110(2) -0.00019(14) 0.00039(15) 0.00066(14)
O1 0.0117(8) 0.0106(8) 0.0123(8) -0.0001(7) 0.0028(6) 0.0006(7)
O2 0.0218(10) 0.0092(8) 0.0137(9) 0.0008(7) 0.0046(7) 0.0021(7)
O3 0.0170(9) 0.0150(10) 0.0238(10) 0.0003(8) 0.0038(8) -0.0007(7)
O4 0.0163(9) 0.0072(8) 0.0145(9) -0.0013(7) 0.0047(7) -0.0003(7)
N1 0.0168(11) 0.0081(10) 0.0194(11) -0.0009(8) 0.0061(9) -0.0003(8)
N2 0.0100(10) 0.0117(10) 0.0126(10) 0.0013(8) 0.0005(8) 0.0001(8)
C1 0.0106(11) 0.0105(12) 0.0123(11) -0.0025(9) 0.0010(9) -0.0013(9)
C2 0.0123(11) 0.0095(11) 0.0179(12) -0.0023(10) 0.0040(9) -0.0022(9)
C3 0.0156(12) 0.0144(12) 0.0168(12) -0.0030(10) 0.0048(10) -0.0016(10)
C4 0.0193(13) 0.0230(15) 0.0210(14) -0.0087(11) 0.0091(11) -0.0047(11)
C5 0.057(2) 0.0352(18) 0.0240(16) -0.0041(14) 0.0199(15) 0.0012(17)
C6 0.090(4) 0.058(3) 0.030(2) -0.0052(19) 0.036(2) 0.006(3)
C7 0.053(2) 0.067(3) 0.039(2) -0.025(2) 0.0261(19) -0.002(2)
C8 0.0281(17) 0.050(2) 0.045(2) -0.0260(18) 0.0101(15) 0.0064(16)
C9 0.0227(15) 0.0336(17) 0.0272(16) -0.0109(13) 0.0071(12) 0.0041(13)
C10 0.0128(12) 0.0169(13) 0.0190(13) 0.0015(10) 0.0093(10) 0.0026(10)
C11 0.0240(15) 0.0193(15) 0.0312(16) 0.0075(12) 0.0050(12) 0.0066(12)
C12 0.0158(13) 0.0124(12) 0.0242(14) -0.0037(10) -0.0029(11) 0.0039(10)
C13 0.0196(13) 0.0131(13) 0.0289(15) -0.0075(11) -0.0065(11) 0.0016(11)
C14 0.0136(12) 0.0146(12) 0.0153(12) 0.0006(10) -0.0001(10) 0.0000(10)
C15 0.0146(12) 0.0152(13) 0.0182(13) -0.0017(10) 0.0002(10) 0.0046(10)
C16 0.0154(12) 0.0152(13) 0.0147(12) -0.0023(10) 0.0008(10) 0.0029(10)
C17 0.0152(13) 0.0195(14) 0.0214(14) -0.0025(11) -0.0009(11) 0.0003(11)
C18 0.0217(18) 0.058(3) 0.052(3) -0.038(2) -0.0160(18) 0.0149(16)
C19 0.0217(18) 0.058(3) 0.052(3) -0.038(2) -0.0160(18) 0.0149(16)
C20 0.0217(18) 0.058(3) 0.052(3) -0.038(2) -0.0160(18) 0.0149(16)
C21 0.0217(18) 0.058(3) 0.052(3) -0.038(2) -0.0160(18) 0.0149(16)
C22 0.0217(18) 0.058(3) 0.052(3) -0.038(2) -0.0160(18) 0.0149(16)
C18' 0.016(2) 0.023(2) 0.017(2) -0.0014(15) -0.0018(15) -0.0001(14)
C19' 0.016(2) 0.023(2) 0.017(2) -0.0014(15) -0.0018(15) -0.0001(14)
C20' 0.016(2) 0.023(2) 0.017(2) -0.0014(15) -0.0018(15) -0.0001(14)
C21' 0.016(2) 0.023(2) 0.017(2) -0.0014(15) -0.0018(15) -0.0001(14)
C22' 0.016(2) 0.023(2) 0.017(2) -0.0014(15) -0.0018(15) -0.0001(14)
O2W 0.0176(16) 0.110(4) 0.036(2) -0.035(2) -0.0061(14) 0.007(2)
O3W 0.0176(16) 0.110(4) 0.036(2) -0.035(2) -0.0061(14) 0.007(2)
O3W' 0.0176(16) 0.110(4) 0.036(2) -0.035(2) -0.0061(14) 0.007(2)
O4W 0.0176(16) 0.110(4) 0.036(2) -0.035(2) -0.0061(14) 0.007(2)
O1W 0.0176(16) 0.110(4) 0.036(2) -0.035(2) -0.0061(14) 0.007(2)

loop_
_atom_type_symbol
_atom_type_description
_atom_type_scat_dispersion_real
_atom_type_scat_dispersion_imag
_atom_type_scat_source
C C 0.0033 0.0016 'International Tables Vol C Tables 4.2.6.8 and 6.1.1.4'
H H 0.0000 0.0000 'International Tables Vol C Tables 4.2.6.8 and 6.1.1.4'
N N 0.0061 0.0033 'International Tables Vol C Tables 4.2.6.8 and 6.1.1.4'
O O 0.0106 0.0060 'International Tables Vol C Tables 4.2.6.8 and 6.1.1.4'
Zn Zn 0.2839 1.4301 'International Tables Vol C Tables 4.2.6.8 and 6.1.1.4'

loop_
_geom_angle_atom_site_label_1
_geom_angle_atom_site_label_2
_geom_angle_atom_site_label_3
_geom_angle
_geom_angle_site_symmetry_1
_geom_angle_site_symmetry_3
N2 Zn1 N2 180.0 . 3_666
N2 Zn1 O4 85.01(7) . .
N2 Zn1 O4 94.99(8) 3_666 .
N2 Zn1 O4 94.99(8) . 3_666
N2 Zn1 O4 85.01(8) 3_666 3_666
O4 Zn1 O4 180.0 . 3_666
N2 Zn1 O1 89.70(7) . 3_666
N2 Zn1 O1 90.30(7) 3_666 3_666
O4 Zn1 O1 86.61(6) . 3_666
O4 Zn1 O1 93.39(7) 3_666 3_666
N2 Zn1 O1 90.30(7) . .
N2 Zn1 O1 89.70(7) 3_666 .
O4 Zn1 O1 93.39(6) . .
O4 Zn1 O1 86.61(6) 3_666 .
O1 Zn1 O1 180.0 3_666 .
C1 O1 Zn1 125.45(16) . .
Zn1 O4 H4OA 137(2) . .
Zn1 O4 H4OB 92(2) . .
H4OA O4 H4OB 108.0(16) . .
C10 N1 C2 121.2(2) . .
C10 N1 H1 119.4 . .
C2 N1 H1 119.4 . .
C16 N2 C12 116.6(2) . .
C16 N2 Zn1 118.40(17) . .
C12 N2 Zn1 125.02(17) . .
O2 C1 O1 124.7(2) . .
O2 C1 C2 117.4(2) . .
O1 C1 C2 117.8(2) . .
C3 C2 N1 124.7(2) . .
C3 C2 C1 118.0(2) . .
N1 C2 C1 117.2(2) . .
C2 C3 C4 131.7(3) . .
C2 C3 H3 114.2 . .
C4 C3 H3 114.2 . .
C5 C4 C9 117.8(3) . .
C5 C4 C3 116.2(3) . .
C9 C4 C3 126.0(3) . .
C4 C5 C6 121.5(4) . .
C4 C5 H5 119.3 . .
C6 C5 H5 119.3 . .
C7 C6 C5 120.2(4) . .
C7 C6 H6 119.9 . .
C5 C6 H6 119.9 . .
C6 C7 C8 119.5(3) . .
C6 C7 H7 120.3 . .
C8 C7 H7 120.3 . .
C9 C8 C7 121.1(4) . .
C9 C8 H8 119.5 . .
C7 C8 H8 119.5 . .
C8 C9 C4 120.1(3) . .
C8 C9 H9 120.0 . .
C4 C9 H9 120.0 . .
O3 C10 N1 121.8(2) . .
O3 C10 C11 122.3(3) . .
N1 C10 C11 116.0(2) . .
C10 C11 H11A 109.5 . .
C10 C11 H11B 109.5 . .
H11A C11 H11B 109.5 . .
C10 C11 H11C 109.5 . .
H11A C11 H11C 109.5 . .
H11B C11 H11C 109.5 . .
N2 C12 C13 123.3(2) . .
N2 C12 H12 118.4 . .
C13 C12 H12 118.4 . .
C12 C13 C14 120.4(2) . .
C12 C13 H13 119.8 . .
C14 C13 H13 119.8 . .
C13 C14 C15 116.1(2) . .
C13 C14 C17 122.7(2) . .
C15 C14 C17 121.2(2) . .
C16 C15 C14 120.0(2) . .
C16 C15 H15 120.0 . .
C14 C15 H15 120.0 . .
N2 C16 C15 123.6(2) . .
N2 C16 H16 118.2 . .
C15 C16 H16 118.2 . .
C22' C17 C18' 108.4(6) . .
C18 C17 C22 114.9(5) . .
C22' C17 C14 120.8(4) . .
C18 C17 C14 122.6(4) . .
C18' C17 C14 121.5(5) . .
C22 C17 C14 118.9(3) . .
C17 C18 C19 122.1(7) . .
C17 C18 H18 118.9 . .
C19 C18 H18 118.9 . .
C18 C19 C20 119.1(8) . .
C18 C19 H19 120.4 . .
C20 C19 H19 120.4 . .
C21 C20 C19 117.0(9) . .
C21 C20 H20 121.5 . .
C19 C20 H20 121.5 . .
C20 C21 C22 121.3(7) . .
C20 C21 H21 119.4 . .
C22 C21 H21 119.4 . .
C21 C22 C17 119.8(5) . .
C21 C22 H22 120.1 . .
C17 C22 H22 120.1 . .
C19' C18' C17 119.8(8) . .
C19' C18' H18' 120.1 . .
C17 C18' H18' 120.1 . .
C20' C19' C18' 124.5(10) . .
C20' C19' H19' 117.7 . .
C18' C19' H19' 117.7 . .
C19' C20' C21' 112.3(11) . .
C19' C20' H20' 123.8 . .
C21' C20' H20' 123.8 . .
C20' C21' C22' 117.7(8) . .
C20' C21' H21' 121.2 . .
C22' C21' H21' 121.2 . .
C17 C22' C21' 122.0(6) . .
C17 C22' H22' 119.0 . .
C21' C22' H22' 119.0 . .
O3W O2W O4W 62.6(9) . .
O2W O3W O4W 66.7(9) . .
O2W O3W O3W' 125.7(11) . .
O4W O3W O3W' 65.1(7) . .
O3W O3W' O4W 52.7(6) . .
O3W O4W O2W 50.8(8) . .
O3W O4W O3W' 62.2(7) . .
O2W O4W O3W' 108.8(8) . .

loop_
_geom_bond_atom_site_label_1
_geom_bond_atom_site_label_2
_geom_bond_distance
_geom_bond_site_symmetry_2
Zn1 N2 2.134(2) .
Zn1 N2 2.134(2) 3_666
Zn1 O4 2.1352(17) .
Zn1 O4 2.1352(17) 3_666
Zn1 O1 2.1435(17) 3_666
Zn1 O1 2.1436(17) .
O1 C1 1.270(3) .
O2 C1 1.254(3) .
O3 C10 1.230(3) .
O4 H4OA 0.800(10) .
O4 H4OB 0.804(10) .
N1 C10 1.348(4) .
N1 C2 1.415(3) .
N1 H1 0.8800 .
N2 C16 1.339(3) .
N2 C12 1.344(3) .
C1 C2 1.512(3) .
C2 C3 1.341(4) .
C3 C4 1.467(4) .
C3 H3 0.9500 .
C4 C5 1.390(4) .
C4 C9 1.398(5) .
C5 C6 1.395(5) .
C5 H5 0.9500 .
C6 C7 1.358(7) .
C6 H6 0.9500 .
C7 C8 1.387(6) .
C7 H7 0.9500 .
C8 C9 1.387(4) .
C8 H8 0.9500 .
C9 H9 0.9500 .
C10 C11 1.503(4) .
C11 H11A 0.9800 .
C11 H11B 0.9800 .
C11 H11C 0.9800 .
C12 C13 1.381(4) .
C12 H12 0.9500 .
C13 C14 1.394(4) .
C13 H13 0.9500 .
C14 C15 1.395(4) .
C14 C17 1.481(4) .
C15 C16 1.385(4) .
C15 H15 0.9500 .
C16 H16 0.9500 .
C17 C22' 1.370(8) .
C17 C18 1.374(9) .
C17 C18' 1.385(11) .
C17 C22 1.422(7) .
C18 C19 1.391(10) .
C18 H18 0.9500 .
C19 C20 1.397(13) .
C19 H19 0.9500 .
C20 C21 1.373(11) .
C20 H20 0.9500 .
C21 C22 1.384(8) .
C21 H21 0.9500 .
C22 H22 0.9500 .
C18' C19' 1.384(12) .
C18' H18' 0.9500 .
C19' C20' 1.275(15) .
C19' H19' 0.9500 .
C20' C21' 1.410(15) .
C20' H20' 0.9500 .
C21' C22' 1.418(9) .
C21' H21' 0.9500 .
C22' H22' 0.9500 .
O2W O3W 1.179(18) .
O2W O4W 1.397(16) .
O3W O4W 1.350(13) .
O3W O3W' 1.502(14) .
O3W' O4W 1.541(15) .
